data_7715920
loop_
_publ_author_name
'Sonoda, Kanako'
'Tohnai, Norimitsu'
'Kaneko, Yoshiro'

_publ_section_title
;
 Stereoselective synthesis of different cyclic tetrasiloxane isomers
 depending on the superacid catalyst employed.
;
_journal_issue 20
_journal_name_full 'Dalton transactions (Cambridge, England : 2003)'
_journal_page_first 8709
_journal_page_last 8715
_journal_paper_doi 10.1039/d4dt00062e
_journal_volume 53
_journal_year 2024
_chemical_formula_moiety 'C18 H38 N2 O6 Si2'
_chemical_formula_sum 'C18 H38 N2 O6 Si2'
_chemical_formula_weight 434.68
_space_group_crystal_system monoclinic
_space_group_IT_number 14
_space_group_name_Hall '-P 2ybc'
_space_group_name_H-M_alt 'P 1 21/c 1'
_atom_sites_solution_hydrogens geom
_audit_creation_date 2024-03-07
_audit_creation_method
;
Olex2 1.5
(compiled 2023.03.06 svn.rbb2c1857 for OlexSys, GUI svn.r6748)
;
_audit_update_record
;
2024-03-09 deposited with the CCDC.	2024-04-30 downloaded from the CCDC.
;
_cell_angle_alpha 90
_cell_angle_beta 91.5930(10)
_cell_angle_gamma 90
_cell_formula_units_Z 4
_cell_length_a 17.2917(2)
_cell_length_b 14.8352(2)
_cell_length_c 9.99670(10)
_cell_measurement_reflns_used 6577
_cell_measurement_temperature 213.00
_cell_measurement_theta_max 74.0730
_cell_measurement_theta_min 3.8810
_cell_volume 2563.42(5)
_computing_cell_refinement 'CrysAlisPro 1.171.39.20a (Rigaku OD, 2015)'
_computing_data_collection 'CrysAlisPro 1.171.39.20a (Rigaku OD, 2015)'
_computing_data_reduction 'CrysAlisPro 1.171.39.20a (Rigaku OD, 2015)'
_computing_molecular_graphics 'Olex2 1.5 (Dolomanov et al., 2009)'
_computing_publication_material 'Olex2 1.5 (Dolomanov et al., 2009)'
_computing_structure_refinement 'SHELXL 2018/3 (Sheldrick, 2015)'
_computing_structure_solution 'SHELXT 2018/2 (Sheldrick, 2018)'
_diffrn_ambient_temperature 213.00
_diffrn_detector 'CCD plate'
_diffrn_measured_fraction_theta_full 0.999
_diffrn_measured_fraction_theta_max 0.961
_diffrn_measurement_details
;
List of Runs (angles in degrees, time in seconds):

  # Type    Start    End  Width  t~exp~   \w     \q     \k     \f   Frames
#--------------------------------------------------------------------------
  1  \w    -85.00 -55.00   0.50    0.76    --    0.00 -37.00   0.00   60
  2  \w    -88.00  18.00   0.50    0.76    --    0.00 -19.00-120.00  212
  3  \w     33.00  59.00   0.50    0.76    --    0.00  37.00 -90.00   52
  4  \w    -18.00  14.00   0.50    0.76    --    0.00 -37.00   0.00   64
  5  \w     76.00 103.00   0.50    3.02    --   94.90  45.00  30.00   54
  6  \w    122.00 166.00   0.50    3.02    --   94.90  45.00  30.00   88
  7  \w     75.00 169.00   0.50    3.02    --   94.90  45.00  60.00  188
  8  \w      6.00 118.00   0.50    3.02    --   94.90 -61.00 -60.00  224
  9  \w     34.00  73.00   0.50    3.02    --   94.90 -77.00 -90.00   78
 10  \w     13.00  46.00   0.50    3.02    --   94.90 -77.00   0.00   66
 11  \w     66.00  91.00   0.50    3.02    --   94.90 -77.00   0.00   50
 12  \w     19.00 105.00   0.50    3.02    --   94.90 -77.00 -60.00  172
 13  \w      6.00 100.00   0.50    3.02    --   94.90 -30.00  90.00  188
;
_diffrn_measurement_device 'four-circle diffractometer'
_diffrn_measurement_device_type 'XtaLAB Pro: Kappa single'
_diffrn_measurement_method '\w scans'
_diffrn_orient_matrix_type 'CrysAlisPro convention (1999,Acta A55,543-557)'
_diffrn_orient_matrix_UB_11 0.0357141000
_diffrn_orient_matrix_UB_12 0.0941627000
_diffrn_orient_matrix_UB_13 -0.0179914000
_diffrn_orient_matrix_UB_21 0.0777981000
_diffrn_orient_matrix_UB_22 -0.0349189000
_diffrn_orient_matrix_UB_23 0.0581953000
_diffrn_orient_matrix_UB_31 0.0247117000
_diffrn_orient_matrix_UB_32 -0.0263002000
_diffrn_orient_matrix_UB_33 -0.1417233000
_diffrn_radiation_monochromator graphite
_diffrn_radiation_probe x-ray
_diffrn_radiation_type 'Cu K\a'
_diffrn_radiation_wavelength 1.54184
_diffrn_reflns_av_R_equivalents 0.0324
_diffrn_reflns_av_unetI/netI 0.0345
_diffrn_reflns_Laue_measured_fraction_full 0.999
_diffrn_reflns_Laue_measured_fraction_max 0.961
_diffrn_reflns_limit_h_max 19
_diffrn_reflns_limit_h_min -21
_diffrn_reflns_limit_k_max 17
_diffrn_reflns_limit_k_min -18
_diffrn_reflns_limit_l_max 10
_diffrn_reflns_limit_l_min -11
_diffrn_reflns_number 14591
_diffrn_reflns_point_group_measured_fraction_full 0.999
_diffrn_reflns_point_group_measured_fraction_max 0.961
_diffrn_reflns_theta_full 67.684
_diffrn_reflns_theta_max 74.466
_diffrn_reflns_theta_min 3.927
_diffrn_source 'fine-focus sealed X-ray tube'
_diffrn_source_type 'Enhance (Cu) X-ray Source'
_exptl_absorpt_coefficient_mu 1.522
_exptl_absorpt_correction_T_max 1.00000
_exptl_absorpt_correction_T_min 0.81706
_exptl_absorpt_correction_type multi-scan
_exptl_absorpt_process_details
;
CrysAlisPro 1.171.39.20a (Rigaku Oxford Diffraction, 2015)
Empirical absorption correction using spherical harmonics,
 implemented in SCALE3 ABSPACK scaling algorithm.
;
_exptl_crystal_colour colourless
_exptl_crystal_density_diffrn 1.126
_exptl_crystal_description plate
_exptl_crystal_F_000 944
_exptl_crystal_size_max 0.2
_exptl_crystal_size_mid 0.2
_exptl_crystal_size_min 0.1
_refine_diff_density_max 0.314
_refine_diff_density_min -0.280
_refine_diff_density_rms 0.040
_refine_ls_extinction_method none
_refine_ls_goodness_of_fit_ref 1.050
_refine_ls_hydrogen_treatment constr
_refine_ls_matrix_type full
_refine_ls_number_parameters 343
_refine_ls_number_reflns 5051
_refine_ls_number_restraints 45
_refine_ls_restrained_S_all 1.048
_refine_ls_R_factor_all 0.0551
_refine_ls_R_factor_gt 0.0485
_refine_ls_shift/su_max 0.002
_refine_ls_shift/su_mean 0.000
_refine_ls_structure_factor_coef Fsqd
_refine_ls_weighting_details 'w=1/[\s^2^(Fo^2^)+(0.0701P)^2^+0.7119P] where P=(Fo^2^+2Fc^2^)/3'
_refine_ls_weighting_scheme calc
_refine_ls_wR_factor_gt 0.1342
_refine_ls_wR_factor_ref 0.1391
_reflns_Friedel_coverage 0.000
_reflns_number_gt 4343
_reflns_number_total 5051
_reflns_threshold_expression 'I > 2\s(I)'
_cod_data_source_file d4dt00062e2.cif
_cod_data_source_block exp_4146
_cod_depositor_comments 'Adding full bibliography for 7715919--7715920.cif.'
_cod_database_code 7715920
_shelx_shelxl_version_number 2018/3
_chemical_oxdiff_formula CHNOSiFS
_shelx_space_group_comment
;
The symmetry employed for this shelxl refinement is uniquely defined
by the following loop, which should always be used as a source of
symmetry information in preference to the above space-group names.
They are only intended as comments.
;
_shelx_estimated_absorpt_t_max 0.863
_shelx_estimated_absorpt_t_min 0.751
_olex2_refinement_description
;
1. Fixed Uiso
 At 1.2 times of:
  All C(H,H) groups, All C(H,H,H,H) groups, All N(H) groups
 At 1.5 times of:
  All C(H,H,H) groups
2. Restrained distances
 C3-C00D
 1.54 with sigma of 0.01
 Si01-C00N \\sim Si02-C00O \\sim Si-C6 \\sim Si1-C5
 with sigma of 0.01
3. Uiso/Uaniso restraints and constraints
Si1 \\sim C4 \\sim C1: within 2A with sigma of 0.02 and sigma for terminal
atoms of 0.04 within 2A
C3 \\sim C2 \\sim Si: within 2A with sigma of 0.01 and sigma for terminal atoms
of 0.02 within 2A
4. Rigid body (RIGU) restrains
 Si1, C4, C1
 with sigma for 1-2 distances of 0.004 and sigma for 1-3 distances of 0.004
 Si, C2, C3
 with sigma for 1-2 distances of 0.004 and sigma for 1-3 distances of 0.004
5. Others
 Sof(H00C)=Sof(H00D)=Sof(H00I)=Sof(H00J)=Sof(Si)=Sof(Si1)=Sof(O10A)=Sof(C2)=
 Sof(H2A)=Sof(H2B)=Sof(C4)=Sof(H4A)=Sof(H4B)=Sof(C1)=Sof(H1A)=Sof(H1B)=Sof(C3)=
 Sof(H3A)=Sof(H3B)=Sof(C5)=Sof(H5A)=Sof(H5B)=Sof(H5C)=Sof(C6)=Sof(H6A)=Sof(H6B)=
 Sof(H6C)=1-FVAR(1)
 Sof(Si01)=Sof(Si02)=Sof(O10)=Sof(H00A)=Sof(H00B)=Sof(C00E)=Sof(H00E)=
 Sof(H00F)=Sof(H00G)=Sof(H00H)=Sof(C00H)=Sof(H00K)=Sof(H00L)=Sof(C00I)=
 Sof(H00M)=Sof(H00N)=Sof(C00K)=Sof(H00O)=Sof(H00P)=Sof(C00N)=Sof(H00W)=
 Sof(H00X)=Sof(H00Y)=Sof(C00O)=Sof(H00Z)=Sof(H)=Sof(HA)=FVAR(1)
6.a Secondary CH2 refined with riding coordinates:
 C00D(H00A,H00B), C00D(H00C,H00D), C00E(H00E,H00F), C00G(H00G,H00H), C00G(H00I,
 H00J), C00H(H00K,H00L), C00I(H00M,H00N), C00K(H00O,H00P), C2(H2A,H2B), C4(H4A,
 H4B), C1(H1A,H1B), C3(H3A,H3B)
6.b Me refined with riding coordinates:
 C5(H5A,H5B,H5C), C6(H6A,H6B,H6C)
6.c Aromatic/amide H refined with riding coordinates:
 N007(H007), N008(H008)
6.d Idealised Me refined as rotating group:
 C00L(H00Q,H00R,H00S), C00M(H00T,H00U,H00V), C00N(H00W,H00X,H00Y), C00O(H00Z,H,
 HA), C00P(H00,HB,HC), C00Q(H1,HD,HE), C00R(H2,HF,HG), C00S(H3,HH,HI)
;
_olex2_submission_special_instructions 'No special instructions were received'
_oxdiff_exptl_absorpt_empirical_details
;
Empirical correction (ABSPACK) includes:
- Absorption correction using spherical harmonics
- Frame scaling
;
_oxdiff_exptl_absorpt_empirical_full_max 1.308
_oxdiff_exptl_absorpt_empirical_full_min 0.836

loop_
_space_group_symop_operation_xyz
'x, y, z'
'-x, y+1/2, -z+1/2'
'-x, -y, -z'
'x, -y-1/2, z-1/2'

loop_
_atom_site_label
_atom_site_type_symbol
_atom_site_fract_x
_atom_site_fract_y
_atom_site_fract_z
_atom_site_U_iso_or_equiv
_atom_site_adp_type
_atom_site_occupancy
_atom_site_site_symmetry_order
_atom_site_calc_flag
_atom_site_refinement_flags_posn
_atom_site_refinement_flags_adp
_atom_site_refinement_flags_occupancy
_atom_site_disorder_assembly
_atom_site_disorder_group
Si01 Si 0.57507(3) 0.51467(4) 0.68204(6) 0.04534(18) Uani 0.8605(15) 1 d D . P A 1
Si02 Si 0.49749(3) 0.35066(4) 0.53230(6) 0.04929(19) Uani 0.8605(15) 1 d D . P A 1
O003 O 0.88839(7) 0.29316(10) 0.46883(12) 0.0564(4) Uani 1 1 d . . . . .
O004 O 0.80292(8) 0.23828(11) 0.61750(13) 0.0630(4) Uani 1 1 d . . . . .
O005 O 0.47212(8) 0.40628(10) 0.40124(16) 0.0645(4) Uani 1 1 d . . . . .
O006 O 0.82987(11) 0.86992(10) 0.71604(15) 0.0723(5) Uani 1 1 d . . . . .
N007 N 0.81854(10) 0.72275(11) 0.72326(17) 0.0553(4) Uani 1 1 d . . . . .
H007 H 0.834549 0.728965 0.806026 0.066 Uiso 1 1 calc R U . . .
N008 N 0.77542(9) 0.24065(12) 0.39627(15) 0.0531(4) Uani 1 1 d . . . . .
H008 H 0.793687 0.248581 0.316906 0.064 Uiso 1 1 calc R U . . .
O009 O 0.80379(11) 0.79317(11) 0.52355(15) 0.0775(5) Uani 1 1 d . . . . .
O10 O 0.54695(9) 0.41561(11) 0.63275(17) 0.0595(4) Uani 0.8605(15) 1 d . . P A 1
C00B C 0.82087(10) 0.25629(13) 0.50371(18) 0.0483(4) Uani 1 1 d . . . . .
C00C C 0.81560(12) 0.79501(14) 0.6433(2) 0.0548(5) Uani 1 1 d . . . . .
C00D C 0.69619(11) 0.21069(15) 0.4091(2) 0.0555(5) Uani 1 1 d D . . . .
H00A H 0.693965 0.165676 0.480667 0.067 Uiso 0.8605(15) 1 calc R U P A 1
H00B H 0.678583 0.181882 0.325477 0.067 Uiso 0.8605(15) 1 calc R U P A 1
H00C H 0.696768 0.158097 0.468468 0.067 Uiso 0.1395(15) 1 calc R U P A 2
H00D H 0.677546 0.190052 0.320860 0.067 Uiso 0.1395(15) 1 calc R U P A 2
C00E C 0.64216(18) 0.2889(2) 0.4407(3) 0.0517(6) Uani 0.8605(15) 1 d . . P A 1
H00E H 0.636512 0.327505 0.361472 0.062 Uiso 0.8605(15) 1 calc R U P A 1
H00F H 0.665718 0.325135 0.512941 0.062 Uiso 0.8605(15) 1 calc R U P A 1
C00F C 0.94927(12) 0.31404(17) 0.5687(2) 0.0608(5) Uani 1 1 d . . . . .
C00G C 0.79574(11) 0.63466(14) 0.6752(2) 0.0557(5) Uani 1 1 d . . . . .
H00G H 0.826474 0.588260 0.721903 0.067 Uiso 0.8605(15) 1 calc R U P A 1
H00H H 0.805258 0.629987 0.579281 0.067 Uiso 0.8605(15) 1 calc R U P A 1
H00I H 0.819290 0.593668 0.741544 0.067 Uiso 0.1395(15) 1 calc R U P A 2
H00J H 0.826002 0.626960 0.594563 0.067 Uiso 0.1395(15) 1 calc R U P A 2
C00H C 0.70986(13) 0.61975(17) 0.6999(3) 0.0503(5) Uani 0.8605(15) 1 d . . P A 1
H00K H 0.700999 0.626698 0.795725 0.060 Uiso 0.8605(15) 1 calc R U P A 1
H00L H 0.679953 0.666561 0.652498 0.060 Uiso 0.8605(15) 1 calc R U P A 1
C00I C 0.67988(12) 0.52776(15) 0.6549(2) 0.0502(5) Uani 0.8605(15) 1 d . . P A 1
H00M H 0.708184 0.480654 0.704531 0.060 Uiso 0.8605(15) 1 calc R U P A 1
H00N H 0.689799 0.519733 0.559602 0.060 Uiso 0.8605(15) 1 calc R U P A 1
C00J C 0.81901(18) 0.95935(16) 0.6589(3) 0.0785(7) Uani 1 1 d . . . . .
C00K C 0.56166(13) 0.25794(15) 0.4826(3) 0.0573(6) Uani 0.8605(15) 1 d . . P A 1
H00O H 0.567718 0.215823 0.557660 0.069 Uiso 0.8605(15) 1 calc R U P A 1
H00P H 0.536856 0.225195 0.407834 0.069 Uiso 0.8605(15) 1 calc R U P A 1
C00L C 1.01308(14) 0.3537(2) 0.4854(2) 0.0795(7) Uani 1 1 d . . . . .
H00Q H 1.029012 0.309656 0.419902 0.119 Uiso 1 1 calc R U . . .
H00R H 1.056937 0.369463 0.543304 0.119 Uiso 1 1 calc R U . . .
H00S H 0.994029 0.407281 0.439650 0.119 Uiso 1 1 calc R U . . .
C00M C 0.97633(15) 0.2280(2) 0.6350(3) 0.1009(11) Uani 1 1 d . . . . .
H00T H 0.935376 0.203976 0.689010 0.151 Uiso 1 1 calc R U . . .
H00U H 1.021555 0.240275 0.691694 0.151 Uiso 1 1 calc R U . . .
H00V H 0.989482 0.184359 0.567081 0.151 Uiso 1 1 calc R U . . .
C00N C 0.55240(19) 0.5260(2) 0.8601(3) 0.0763(8) Uani 0.8605(15) 1 d D . P A 1
H00W H 0.497266 0.517862 0.870940 0.114 Uiso 0.8605(15) 1 calc R U P A 1
H00X H 0.567483 0.585491 0.891469 0.114 Uiso 0.8605(15) 1 calc R U P A 1
H00Y H 0.580490 0.480621 0.911627 0.114 Uiso 0.8605(15) 1 calc R U P A 1
C00O C 0.41082(17) 0.3083(2) 0.6188(4) 0.0756(8) Uani 0.8605(15) 1 d D . P A 1
H00Z H 0.377735 0.358660 0.640817 0.113 Uiso 0.8605(15) 1 calc R U P A 1
H H 0.427000 0.277249 0.700238 0.113 Uiso 0.8605(15) 1 calc R U P A 1
HA H 0.382540 0.266924 0.560394 0.113 Uiso 0.8605(15) 1 calc R U P A 1
C00P C 0.9206(2) 0.3843(2) 0.6652(3) 0.1087(12) Uani 1 1 d . . . . .
H00 H 0.899846 0.435357 0.615268 0.163 Uiso 1 1 calc R U . . .
HB H 0.963237 0.404260 0.723024 0.163 Uiso 1 1 calc R U . . .
HC H 0.880449 0.358476 0.719051 0.163 Uiso 1 1 calc R U . . .
C00Q C 0.8355(3) 1.02016(19) 0.7783(3) 0.1211(14) Uani 1 1 d . . . . .
H1 H 0.795605 1.011941 0.843596 0.182 Uiso 1 1 calc R U . . .
HD H 0.835859 1.082513 0.749123 0.182 Uiso 1 1 calc R U . . .
HE H 0.885457 1.004928 0.818558 0.182 Uiso 1 1 calc R U . . .
C00R C 0.8751(3) 0.9773(2) 0.5524(4) 0.1235(14) Uani 1 1 d . . . . .
H2 H 0.927262 0.967111 0.587259 0.185 Uiso 1 1 calc R U . . .
HF H 0.870001 1.039365 0.522807 0.185 Uiso 1 1 calc R U . . .
HG H 0.864662 0.937213 0.477372 0.185 Uiso 1 1 calc R U . . .
C00S C 0.7367(2) 0.9686(2) 0.6090(5) 0.1284(14) Uani 1 1 d . . . . .
H3 H 0.726659 0.925716 0.537341 0.193 Uiso 1 1 calc R U . . .
HH H 0.728118 1.029325 0.575614 0.193 Uiso 1 1 calc R U . . .
HI H 0.702045 0.956848 0.681627 0.193 Uiso 1 1 calc R U . . .
Si Si 0.5510(5) 0.4195(6) 0.3481(10) 0.127(3) Uani 0.1395(15) 1 d D U P A 2
Si1 Si 0.5864(4) 0.6088(5) 0.4617(10) 0.116(3) Uani 0.1395(15) 1 d D U P A 2
O10A O 0.5941(9) 0.5042(12) 0.422(2) 0.121(6) Uani 0.1395(15) 1 d . . P A 2
C2 C 0.6265(17) 0.337(2) 0.320(4) 0.136(5) Uani 0.1395(15) 1 d . U P A 2
H2A H 0.611469 0.296761 0.245010 0.163 Uiso 0.1395(15) 1 calc R U P A 2
H2B H 0.675114 0.366607 0.298287 0.163 Uiso 0.1395(15) 1 calc R U P A 2
C4 C 0.6752(16) 0.6517(19) 0.516(3) 0.125(6) Uani 0.1395(15) 1 d . U P A 2
H4A H 0.709393 0.655008 0.439513 0.150 Uiso 0.1395(15) 1 calc R U P A 2
H4B H 0.667738 0.713180 0.548964 0.150 Uiso 0.1395(15) 1 calc R U P A 2
C1 C 0.7192(19) 0.5895(18) 0.639(4) 0.121(8) Uani 0.1395(15) 1 d . U P A 2
H1A H 0.686503 0.586666 0.717049 0.145 Uiso 0.1395(15) 1 calc R U P A 2
H1B H 0.728105 0.527959 0.607047 0.145 Uiso 0.1395(15) 1 calc R U P A 2
C3 C 0.637(3) 0.278(3) 0.462(5) 0.140(7) Uani 0.1395(15) 1 d D U P A 2
H3A H 0.657401 0.314234 0.536137 0.168 Uiso 0.1395(15) 1 calc R U P A 2
H3B H 0.588533 0.248315 0.487324 0.168 Uiso 0.1395(15) 1 calc R U P A 2
C5 C 0.560(2) 0.676(3) 0.312(3) 0.174(19) Uani 0.1395(15) 1 d D . P A 2
H5A H 0.555202 0.739335 0.336498 0.261 Uiso 0.1395(15) 1 calc R U P A 2
H5B H 0.599353 0.669924 0.245513 0.261 Uiso 0.1395(15) 1 calc R U P A 2
H5C H 0.510603 0.655316 0.274237 0.261 Uiso 0.1395(15) 1 calc R U P A 2
C6 C 0.506(3) 0.451(3) 0.184(3) 0.23(3) Uani 0.1395(15) 1 d D . P A 2
H6A H 0.546196 0.465329 0.121876 0.342 Uiso 0.1395(15) 1 calc R U P A 2
H6B H 0.474924 0.401685 0.150071 0.342 Uiso 0.1395(15) 1 calc R U P A 2
H6C H 0.473405 0.503888 0.195784 0.342 Uiso 0.1395(15) 1 calc R U P A 2

loop_
_atom_site_aniso_label
_atom_site_aniso_U_11
_atom_site_aniso_U_22
_atom_site_aniso_U_33
_atom_site_aniso_U_23
_atom_site_aniso_U_13
_atom_site_aniso_U_12
Si01 0.0396(3) 0.0475(3) 0.0489(3) 0.0006(2) 0.0015(2) -0.0022(2)
Si02 0.0386(3) 0.0413(3) 0.0680(4) 0.0043(3) 0.0008(2) -0.0038(2)
O003 0.0446(7) 0.0805(10) 0.0441(7) 0.0084(6) 0.0016(5) -0.0050(6)
O004 0.0593(8) 0.0894(11) 0.0404(7) 0.0083(7) 0.0033(6) -0.0101(7)
O005 0.0521(8) 0.0647(9) 0.0766(10) 0.0018(7) -0.0001(7) -0.0015(7)
O006 0.1116(13) 0.0442(8) 0.0595(9) 0.0001(6) -0.0248(8) -0.0046(8)
N007 0.0606(9) 0.0486(9) 0.0561(9) -0.0011(7) -0.0081(7) -0.0056(7)
N008 0.0453(8) 0.0733(11) 0.0407(8) 0.0015(7) 0.0034(6) 0.0026(7)
O009 0.1162(14) 0.0653(10) 0.0502(9) -0.0022(7) -0.0105(8) -0.0105(9)
O10 0.0561(9) 0.0493(9) 0.0724(10) 0.0015(7) -0.0079(7) -0.0044(7)
C00B 0.0466(9) 0.0571(11) 0.0413(10) 0.0029(8) 0.0033(7) 0.0043(8)
C00C 0.0592(11) 0.0508(11) 0.0537(11) -0.0018(8) -0.0097(8) -0.0040(9)
C00D 0.0491(10) 0.0619(12) 0.0554(11) -0.0033(9) -0.0015(8) -0.0006(9)
C00E 0.0428(12) 0.0514(14) 0.0609(14) 0.0070(11) 0.0014(10) 0.0015(10)
C00F 0.0546(11) 0.0799(14) 0.0477(10) 0.0032(10) -0.0029(8) -0.0148(10)
C00G 0.0488(10) 0.0490(11) 0.0694(12) -0.0020(9) 0.0006(9) -0.0042(8)
C00H 0.0438(11) 0.0460(13) 0.0610(14) -0.0052(10) -0.0013(10) -0.0006(9)
C00I 0.0428(10) 0.0465(12) 0.0614(13) -0.0044(10) 0.0011(9) -0.0009(9)
C00J 0.115(2) 0.0469(12) 0.0722(15) 0.0062(10) -0.0196(14) -0.0025(13)
C00K 0.0446(11) 0.0457(12) 0.0815(16) 0.0037(11) -0.0023(10) -0.0037(9)
C00L 0.0587(13) 0.112(2) 0.0680(14) 0.0049(14) 0.0037(10) -0.0247(13)
C00M 0.0618(15) 0.128(3) 0.111(2) 0.047(2) -0.0265(14) -0.0078(15)
C00N 0.0802(19) 0.088(2) 0.0615(17) 0.0033(15) 0.0180(14) -0.0006(16)
C00O 0.0583(17) 0.0733(19) 0.096(2) 0.0139(17) 0.0124(15) -0.0131(14)
C00P 0.112(2) 0.123(3) 0.093(2) -0.0456(19) 0.0356(17) -0.051(2)
C00Q 0.212(4) 0.0497(15) 0.100(2) -0.0120(15) -0.022(2) -0.007(2)
C00R 0.185(4) 0.078(2) 0.109(2) 0.0044(18) 0.027(2) -0.044(2)
C00S 0.134(3) 0.078(2) 0.171(4) 0.018(2) -0.040(3) 0.023(2)
Si 0.094(5) 0.102(5) 0.186(8) 0.009(5) 0.046(5) 0.004(4)
Si1 0.071(4) 0.090(4) 0.189(8) -0.004(5) 0.025(4) -0.013(3)
O10A 0.063(8) 0.103(12) 0.198(19) 0.002(12) -0.006(10) -0.005(8)
C2 0.106(9) 0.118(10) 0.186(12) 0.016(9) 0.040(9) 0.003(9)
C4 0.105(12) 0.091(12) 0.179(16) -0.008(11) 0.014(12) -0.008(10)
C1 0.143(17) 0.063(12) 0.156(19) -0.029(12) -0.008(15) -0.024(12)
C3 0.112(13) 0.123(13) 0.188(14) 0.020(12) 0.040(12) -0.003(12)
C5 0.15(3) 0.13(3) 0.24(5) 0.05(3) -0.06(3) -0.04(3)
C6 0.33(7) 0.23(5) 0.12(3) 0.05(3) -0.08(4) -0.13(5)

loop_
_atom_type_symbol
_atom_type_description
_atom_type_scat_dispersion_real
_atom_type_scat_dispersion_imag
_atom_type_scat_source
C C 0.0181 0.0091 'International Tables Vol C Tables 4.2.6.8 and 6.1.1.4'
H H 0.0000 0.0000 'International Tables Vol C Tables 4.2.6.8 and 6.1.1.4'
N N 0.0311 0.0180 'International Tables Vol C Tables 4.2.6.8 and 6.1.1.4'
O O 0.0492 0.0322 'International Tables Vol C Tables 4.2.6.8 and 6.1.1.4'
Si Si 0.2541 0.3302 'International Tables Vol C Tables 4.2.6.8 and 6.1.1.4'

loop_
_geom_angle_atom_site_label_1
_geom_angle_atom_site_label_2
_geom_angle_atom_site_label_3
_geom_angle
_geom_angle_site_symmetry_1
_geom_angle_site_symmetry_3
_geom_angle_publ_flag
O005 Si01 C00I 109.01(9) 3_666 . ?
O005 Si01 C00N 107.99(12) 3_666 . ?
O10 Si01 O005 110.66(8) . 3_666 ?
O10 Si01 C00I 109.72(10) . . ?
O10 Si01 C00N 107.86(13) . . ?
C00N Si01 C00I 111.59(13) . . ?
O005 Si02 O10 109.22(9) . . ?
O005 Si02 C00K 108.51(11) . . ?
O005 Si02 C00O 110.41(13) . . ?
O10 Si02 C00K 107.44(10) . . ?
O10 Si02 C00O 109.35(14) . . ?
C00K Si02 C00O 111.83(14) . . ?
C00B O003 C00F 121.50(14) . . ?
Si01 O005 Si1 101.5(3) 3_666 3_666 ?
Si02 O005 Si01 154.81(11) . 3_666 ?
Si02 O005 Si1 56.0(3) . 3_666 ?
Si O005 Si1 148.8(5) . 3_666 ?
C00C O006 C00J 121.41(16) . . ?
C00C N007 H007 119.3 . . ?
C00C N007 C00G 121.43(17) . . ?
C00G N007 H007 119.3 . . ?
C00B N008 H008 119.4 . . ?
C00B N008 C00D 121.28(16) . . ?
C00D N008 H008 119.4 . . ?
Si02 O10 Si01 151.33(12) . . ?
O004 C00B O003 125.29(17) . . ?
O004 C00B N008 123.69(18) . . ?
N008 C00B O003 111.01(15) . . ?
N007 C00C O006 109.62(16) . . ?
O009 C00C O006 125.18(19) . . ?
O009 C00C N007 125.18(19) . . ?
N008 C00D H00A 109.3 . . ?
N008 C00D H00B 109.3 . . ?
N008 C00D H00C 107.7 . . ?
N008 C00D H00D 107.7 . . ?
N008 C00D C00E 111.7(2) . . ?
N008 C00D C3 118(2) . . ?
H00A C00D H00B 107.9 . . ?
H00C C00D H00D 107.1 . . ?
C00E C00D H00A 109.3 . . ?
C00E C00D H00B 109.3 . . ?
C3 C00D H00C 107.7 . . ?
C3 C00D H00D 107.7 . . ?
C00D C00E H00E 108.9 . . ?
C00D C00E H00F 108.9 . . ?
C00D C00E C00K 113.2(2) . . ?
H00E C00E H00F 107.8 . . ?
C00K C00E H00E 108.9 . . ?
C00K C00E H00F 108.9 . . ?
O003 C00F C00L 103.12(16) . . ?
O003 C00F C00M 109.2(2) . . ?
O003 C00F C00P 109.8(2) . . ?
C00M C00F C00L 110.4(2) . . ?
C00M C00F C00P 114.0(3) . . ?
C00P C00F C00L 109.8(2) . . ?
N007 C00G H00G 109.8 . . ?
N007 C00G H00H 109.8 . . ?
N007 C00G H00I 103.4 . . ?
N007 C00G H00J 103.4 . . ?
N007 C00G C00H 109.58(18) . . ?
N007 C00G C1 135.0(12) . . ?
H00G C00G H00H 108.2 . . ?
H00I C00G H00J 105.2 . . ?
C00H C00G H00G 109.8 . . ?
C00H C00G H00H 109.8 . . ?
C1 C00G H00I 103.4 . . ?
C1 C00G H00J 103.4 . . ?
C00G C00H H00K 108.8 . . ?
C00G C00H H00L 108.8 . . ?
H00K C00H H00L 107.7 . . ?
C00I C00H C00G 113.98(19) . . ?
C00I C00H H00K 108.8 . . ?
C00I C00H H00L 108.8 . . ?
Si01 C00I H00M 109.2 . . ?
Si01 C00I H00N 109.2 . . ?
C00H C00I Si01 112.18(15) . . ?
C00H C00I H00M 109.2 . . ?
C00H C00I H00N 109.2 . . ?
H00M C00I H00N 107.9 . . ?
O006 C00J C00Q 102.4(2) . . ?
O006 C00J C00R 111.4(3) . . ?
O006 C00J C00S 109.0(2) . . ?
C00R C00J C00Q 110.2(3) . . ?
C00R C00J C00S 112.1(3) . . ?
C00S C00J C00Q 111.3(3) . . ?
Si02 C00K H00O 108.7 . . ?
Si02 C00K H00P 108.7 . . ?
C00E C00K Si02 114.04(16) . . ?
C00E C00K H00O 108.7 . . ?
C00E C00K H00P 108.7 . . ?
H00O C00K H00P 107.6 . . ?
C00F C00L H00Q 109.5 . . ?
C00F C00L H00R 109.5 . . ?
C00F C00L H00S 109.5 . . ?
H00Q C00L H00R 109.5 . . ?
H00Q C00L H00S 109.5 . . ?
H00R C00L H00S 109.5 . . ?
C00F C00M H00T 109.5 . . ?
C00F C00M H00U 109.5 . . ?
C00F C00M H00V 109.5 . . ?
H00T C00M H00U 109.5 . . ?
H00T C00M H00V 109.5 . . ?
H00U C00M H00V 109.5 . . ?
Si01 C00N H00W 109.5 . . ?
Si01 C00N H00X 109.5 . . ?
Si01 C00N H00Y 109.5 . . ?
H00W C00N H00X 109.5 . . ?
H00W C00N H00Y 109.5 . . ?
H00X C00N H00Y 109.5 . . ?
Si02 C00O H00Z 109.5 . . ?
Si02 C00O H 109.5 . . ?
Si02 C00O HA 109.5 . . ?
H00Z C00O H 109.5 . . ?
H00Z C00O HA 109.5 . . ?
H C00O HA 109.5 . . ?
C00F C00P H00 109.5 . . ?
C00F C00P HB 109.5 . . ?
C00F C00P HC 109.5 . . ?
H00 C00P HB 109.5 . . ?
H00 C00P HC 109.5 . . ?
HB C00P HC 109.5 . . ?
C00J C00Q H1 109.5 . . ?
C00J C00Q HD 109.5 . . ?
C00J C00Q HE 109.5 . . ?
H1 C00Q HD 109.5 . . ?
H1 C00Q HE 109.5 . . ?
HD C00Q HE 109.5 . . ?
C00J C00R H2 109.5 . . ?
C00J C00R HF 109.5 . . ?
C00J C00R HG 109.5 . . ?
H2 C00R HF 109.5 . . ?
H2 C00R HG 109.5 . . ?
HF C00R HG 109.5 . . ?
C00J C00S H3 109.5 . . ?
C00J C00S HH 109.5 . . ?
C00J C00S HI 109.5 . . ?
H3 C00S HH 109.5 . . ?
H3 C00S HI 109.5 . . ?
HH C00S HI 109.5 . . ?
O005 Si O10A 110.6(8) . . ?
O005 Si C2 129.4(11) . . ?
O005 Si C6 89.0(18) . . ?
O10A Si C2 105.7(13) . . ?
O10A Si C6 112.2(17) . . ?
C2 Si C6 109(2) . . ?
O005 Si1 C5 124.7(16) 3_666 . ?
O10A Si1 C4 110.7(12) . . ?
O10A Si1 C5 109.9(17) . . ?
C4 Si1 C5 104.6(16) . . ?
Si1 O10A Si 144.9(11) . . ?
Si C2 H2A 110.5 . . ?
Si C2 H2B 110.5 . . ?
H2A C2 H2B 108.7 . . ?
C3 C2 Si 106.1(17) . . ?
C3 C2 H2A 110.5 . . ?
C3 C2 H2B 110.5 . . ?
Si1 C4 H4A 108.8 . . ?
Si1 C4 H4B 108.8 . . ?
H4A C4 H4B 107.7 . . ?
C1 C4 Si1 113.7(19) . . ?
C1 C4 H4A 108.8 . . ?
C1 C4 H4B 108.8 . . ?
C00G C1 C4 108(2) . . ?
C00G C1 H1A 110.2 . . ?
C00G C1 H1B 110.2 . . ?
C4 C1 H1A 110.2 . . ?
C4 C1 H1B 110.2 . . ?
H1A C1 H1B 108.5 . . ?
C00D C3 C2 96(2) . . ?
C00D C3 H3A 112.6 . . ?
C00D C3 H3B 112.6 . . ?
C2 C3 H3A 112.6 . . ?
C2 C3 H3B 112.6 . . ?
H3A C3 H3B 110.1 . . ?
Si1 C5 H5A 109.5 . . ?
Si1 C5 H5B 109.5 . . ?
Si1 C5 H5C 109.5 . . ?
H5A C5 H5B 109.5 . . ?
H5A C5 H5C 109.5 . . ?
H5B C5 H5C 109.5 . . ?
Si C6 H6A 109.5 . . ?
Si C6 H6B 109.5 . . ?
Si C6 H6C 109.5 . . ?
H6A C6 H6B 109.5 . . ?
H6A C6 H6C 109.5 . . ?
H6B C6 H6C 109.5 . . ?

loop_
_geom_bond_atom_site_label_1
_geom_bond_atom_site_label_2
_geom_bond_distance
_geom_bond_site_symmetry_2
_geom_bond_publ_flag
Si01 O005 1.6421(16) 3_666 ?
Si01 O10 1.6204(17) . ?
Si01 C00I 1.850(2) . ?
Si01 C00N 1.841(3) . ?
Si02 O005 1.5994(16) . ?
Si02 O10 1.6187(17) . ?
Si02 C00K 1.844(2) . ?
Si02 C00O 1.860(3) . ?
O003 C00B 1.344(2) . ?
O003 C00F 1.464(2) . ?
O004 C00B 1.217(2) . ?
O005 Si 1.490(7) . ?
O005 Si1 1.740(8) 3_666 ?
O006 C00C 1.347(2) . ?
O006 C00J 1.454(3) . ?
N007 H007 0.8700 . ?
N007 C00C 1.337(3) . ?
N007 C00G 1.443(2) . ?
N008 H008 0.8700 . ?
N008 C00B 1.333(2) . ?
N008 C00D 1.450(2) . ?
O009 C00C 1.210(2) . ?
C00D H00A 0.9800 . ?
C00D H00B 0.9800 . ?
C00D H00C 0.9800 . ?
C00D H00D 0.9800 . ?
C00D C00E 1.528(3) . ?
C00D C3 1.534(10) . ?
C00E H00E 0.9800 . ?
C00E H00F 0.9800 . ?
C00E C00K 1.535(4) . ?
C00F C00L 1.520(3) . ?
C00F C00M 1.507(4) . ?
C00F C00P 1.513(4) . ?
C00G H00G 0.9800 . ?
C00G H00H 0.9800 . ?
C00G H00I 0.9800 . ?
C00G H00J 0.9800 . ?
C00G C00H 1.528(3) . ?
C00G C1 1.52(3) . ?
C00H H00K 0.9800 . ?
C00H H00L 0.9800 . ?
C00H C00I 1.523(3) . ?
C00I H00M 0.9800 . ?
C00I H00N 0.9800 . ?
C00J C00Q 1.517(4) . ?
C00J C00R 1.485(5) . ?
C00J C00S 1.502(5) . ?
C00K H00O 0.9800 . ?
C00K H00P 0.9800 . ?
C00L H00Q 0.9700 . ?
C00L H00R 0.9700 . ?
C00L H00S 0.9700 . ?
C00M H00T 0.9700 . ?
C00M H00U 0.9700 . ?
C00M H00V 0.9700 . ?
C00N H00W 0.9700 . ?
C00N H00X 0.9700 . ?
C00N H00Y 0.9700 . ?
C00O H00Z 0.9700 . ?
C00O H 0.9700 . ?
C00O HA 0.9700 . ?
C00P H00 0.9700 . ?
C00P HB 0.9700 . ?
C00P HC 0.9700 . ?
C00Q H1 0.9700 . ?
C00Q HD 0.9700 . ?
C00Q HE 0.9700 . ?
C00R H2 0.9700 . ?
C00R HF 0.9700 . ?
C00R HG 0.9700 . ?
C00S H3 0.9700 . ?
C00S HH 0.9700 . ?
C00S HI 0.9700 . ?
Si O10A 1.627(19) . ?
Si C2 1.82(3) . ?
Si C6 1.853(9) . ?
Si1 O10A 1.609(19) . ?
Si1 C4 1.73(3) . ?
Si1 C5 1.853(9) . ?
C2 H2A 0.9800 . ?
C2 H2B 0.9800 . ?
C2 C3 1.67(5) . ?
C4 H4A 0.9800 . ?
C4 H4B 0.9800 . ?
C4 C1 1.70(4) . ?
C1 H1A 0.9800 . ?
C1 H1B 0.9800 . ?
C3 H3A 0.9800 . ?
C3 H3B 0.9800 . ?
C5 H5A 0.9700 . ?
C5 H5B 0.9700 . ?
C5 H5C 0.9700 . ?
C6 H6A 0.9700 . ?
C6 H6B 0.9700 . ?
C6 H6C 0.9700 . ?

loop_
_geom_torsion_atom_site_label_1
_geom_torsion_atom_site_label_2
_geom_torsion_atom_site_label_3
_geom_torsion_atom_site_label_4
_geom_torsion
_geom_torsion_site_symmetry_1
_geom_torsion_site_symmetry_2
_geom_torsion_site_symmetry_3
_geom_torsion_site_symmetry_4
_geom_torsion_publ_flag
O005 Si01 O10 Si02 7.1(3) 3_666 . . . ?
O005 Si01 C00I C00H 58.85(19) 3_666 . . . ?
O005 Si02 O10 Si01 16.5(3) . . . . ?
O005 Si02 C00K C00E 71.3(2) . . . . ?
O005 Si O10A Si1 -52(3) . . . . ?
O005 Si C2 C3 -51(3) . . . . ?
O005 Si1 O10A Si 78(3) 3_666 . . . ?
O005 Si1 C4 C1 54(2) 3_666 . . . ?
N007 C00G C00H C00I -178.99(19) . . . . ?
N007 C00G C1 C4 58(3) . . . . ?
N008 C00D C00E C00K -168.5(2) . . . . ?
N008 C00D C3 C2 76(3) . . . . ?
O10 Si01 C00I C00H -179.82(16) . . . . ?
O10 Si02 O005 Si01 -66.2(3) . . . 3_666 ?
O10 Si02 C00K C00E -46.6(2) . . . . ?
C00B O003 C00F C00L -179.96(19) . . . . ?
C00B O003 C00F C00M 62.7(3) . . . . ?
C00B O003 C00F C00P -63.0(3) . . . . ?
C00B N008 C00D C00E 79.8(3) . . . . ?
C00B N008 C00D C3 71(2) . . . . ?
C00C O006 C00J C00Q 175.6(3) . . . . ?
C00C O006 C00J C00R -66.6(3) . . . . ?
C00C O006 C00J C00S 57.7(3) . . . . ?
C00C N007 C00G C00H -91.2(2) . . . . ?
C00C N007 C00G C1 -72.9(19) . . . . ?
C00D N008 C00B O003 -172.88(17) . . . . ?
C00D N008 C00B O004 7.8(3) . . . . ?
C00D C00E C00K Si02 176.05(18) . . . . ?
C00F O003 C00B O004 1.3(3) . . . . ?
C00F O003 C00B N008 -178.03(18) . . . . ?
C00G N007 C00C O006 171.93(18) . . . . ?
C00G N007 C00C O009 -9.7(3) . . . . ?
C00G C00H C00I Si01 -178.16(16) . . . . ?
C00I Si01 O10 Si02 -113.2(2) . . . . ?
C00J O006 C00C N007 -170.6(2) . . . . ?
C00J O006 C00C O009 11.0(4) . . . . ?
C00K Si02 O005 Si01 176.9(2) . . . 3_666 ?
C00K Si02 O10 Si01 134.0(2) . . . . ?
C00N Si01 O10 Si02 125.0(3) . . . . ?
C00N Si01 C00I C00H -60.3(2) . . . . ?
C00O Si02 O005 Si01 54.0(3) . . . 3_666 ?
C00O Si02 O10 Si01 -104.5(3) . . . . ?
C00O Si02 C00K C00E -166.6(2) . . . . ?
Si C2 C3 C00D 176(2) . . . . ?
Si1 O005 Si O10A -53.4(12) 3_666 . . . ?
Si1 O005 Si C2 79.8(19) 3_666 . . . ?
Si1 O005 Si C6 -166.7(18) 3_666 . . . ?
Si1 C4 C1 C00G 179.8(18) . . . . ?
O10A Si C2 C3 84(3) . . . . ?
O10A Si1 C4 C1 -52(3) . . . . ?
C2 Si O10A Si1 164(2) . . . . ?
C4 Si1 O10A Si -168(2) . . . . ?
C5 Si1 O10A Si -53(3) . . . . ?
C5 Si1 C4 C1 -171(3) . . . . ?
C6 Si O10A Si1 46(3) . . . . ?
C6 Si C2 C3 -155(3) . . . . ?
